data_4072394
loop_
_publ_author_name
'Marinescu, Smaranda C.'
'Singh, Rojendra'
'Hock, Adam S.'
'Wampler, Keith M.'
'Schrock, Richard R.'
'M\"uller, Peter'

_publ_section_title
;
 Syntheses and Structures of Molybdenum Imido Alkylidene Pyrrolide and
 Indolide Complexes
;
_journal_issue 24
_journal_name_full Organometallics
_journal_page_first 6570
_journal_paper_doi 10.1021/om800816q
_journal_volume 27
_journal_year 2008
_chemical_formula_moiety indolide
_chemical_formula_sum 'C45 H49 Mo N3'
_chemical_formula_weight 727.81
_chemical_melting_point 0
_chemical_name_common Mo(NAr)(CHCMe2Ph)(ind)2
_chemical_name_systematic
;

 ?

;
_space_group_IT_number 2
_symmetry_cell_setting triclinic
_symmetry_space_group_name_Hall '-P 1'
_symmetry_space_group_name_H-M 'P -1'
_atom_sites_solution_hydrogens geom
_atom_sites_solution_primary direct
_atom_sites_solution_secondary difmap
_audit_creation_method SHELXL-97
_cell_angle_alpha 86.6030(10)
_cell_angle_beta 81.8600(10)
_cell_angle_gamma 84.4730(10)
_cell_formula_units_Z 2
_cell_length_a 9.6278(5)
_cell_length_b 11.4050(6)
_cell_length_c 17.3230(10)
_cell_measurement_reflns_used 100
_cell_measurement_temperature 100(2)
_cell_measurement_theta_max 0
_cell_measurement_theta_min 0
_cell_volume 1872.23(18)
_computing_cell_refinement 'APEX 2 (Bruker-AXS, 2006)'
_computing_data_collection 'APEX 2 (Bruker-AXS, 2006)'
_computing_data_reduction 'APEX 2 (Bruker-AXS, 2006)'
_computing_molecular_graphics 0
_computing_publication_material 0
_computing_structure_refinement 'SHELXL-97 (Sheldrick, 1997)'
_computing_structure_solution 'SHELXS-97 (Sheldrick, 1990)'
_diffrn_ambient_temperature 100(2)
_diffrn_detector_area_resol_mean 0
_diffrn_measured_fraction_theta_full 0.998
_diffrn_measured_fraction_theta_max 0.998
_diffrn_measurement_device_type CCD
_diffrn_measurement_method 'omega and phi scans'
_diffrn_radiation_monochromator graphite
_diffrn_radiation_source 'fine-focus sealed tube'
_diffrn_radiation_type MoK\a
_diffrn_radiation_wavelength 0.71073
_diffrn_reflns_av_R_equivalents 0.0232
_diffrn_reflns_av_sigmaI/netI 0.0186
_diffrn_reflns_limit_h_max 13
_diffrn_reflns_limit_h_min -13
_diffrn_reflns_limit_k_max 15
_diffrn_reflns_limit_k_min -15
_diffrn_reflns_limit_l_max 23
_diffrn_reflns_limit_l_min -23
_diffrn_reflns_number 40374
_diffrn_reflns_theta_full 29.13
_diffrn_reflns_theta_max 29.13
_diffrn_reflns_theta_min 1.19
_diffrn_standards_decay_% 0
_diffrn_standards_interval_count 0
_diffrn_standards_interval_time 0
_diffrn_standards_number 0
_exptl_absorpt_coefficient_mu 0.385
_exptl_absorpt_correction_T_max 0.9269
_exptl_absorpt_correction_T_min 0.8769
_exptl_absorpt_correction_type empirical
_exptl_absorpt_process_details SADABS
_exptl_crystal_colour orange
_exptl_crystal_density_diffrn 1.291
_exptl_crystal_density_meas ?
_exptl_crystal_density_method 'not measured'
_exptl_crystal_description block
_exptl_crystal_F_000 764
_exptl_crystal_size_max 0.35
_exptl_crystal_size_mid 0.25
_exptl_crystal_size_min 0.20
_refine_diff_density_max 0.501
_refine_diff_density_min -0.322
_refine_diff_density_rms 0.062
_refine_ls_extinction_method none
_refine_ls_goodness_of_fit_ref 1.085
_refine_ls_hydrogen_treatment mixed
_refine_ls_matrix_type full
_refine_ls_number_parameters 445
_refine_ls_number_reflns 10066
_refine_ls_number_restraints 58
_refine_ls_restrained_S_all 1.081
_refine_ls_R_factor_all 0.0255
_refine_ls_R_factor_gt 0.0234
_refine_ls_shift/su_max 0.001
_refine_ls_shift/su_mean 0.000
_refine_ls_structure_factor_coef Fsqd
_refine_ls_weighting_details 'calc w=1/[\s^2^(Fo^2^)+(0.0349P)^2^+0.8742P] where P=(Fo^2^+2Fc^2^)/3'
_refine_ls_weighting_scheme calc
_refine_ls_wR_factor_gt 0.0633
_refine_ls_wR_factor_ref 0.0685
_reflns_number_gt 9501
_reflns_number_total 10066
_reflns_threshold_expression >2sigma(I)
_cod_data_source_file om800816q_si_007.cif
_cod_data_source_block 07195
_cod_depositor_comments
;
The following automatic conversions were performed:

'_symmetry_cell_setting' value 'Triclinic' changed to 'triclinic'
according to /home/saulius/struct/CIF-dictionaries/cif_core.dic
dictionary named 'cif_core.dic' version 2.4.1 from 2010-06-29.

Automatic conversion script
Id: cif_fix_values 1715 2011-07-08 13:25:40Z adriana 

The following automatic conversions were performed:

'_exptl_crystal_density_meas' value 'not measured' was changed to '?'
- the value is perceived as not measured.

Automatic conversion script
Id: cif_fix_values 3008 2015-01-20 13:52:24Z robertas 
;
_cod_original_sg_symbol_H-M P-1
_cod_database_code 4072394

loop_
_symmetry_equiv_pos_as_xyz
'x, y, z'
'-x, -y, -z'

loop_
_atom_site_label
_atom_site_type_symbol
_atom_site_fract_x
_atom_site_fract_y
_atom_site_fract_z
_atom_site_U_iso_or_equiv
_atom_site_adp_type
_atom_site_occupancy
_atom_site_symmetry_multiplicity
_atom_site_calc_flag
_atom_site_refinement_flags
Mo1 Mo 0.639579(10) 0.251790(8) 0.185516(5) 0.01341(4) Uani 1 1 d .
C1 C 0.65685(12) 0.33027(10) 0.08769(7) 0.0154(2) Uani 1 1 d D
H1 H 0.5540(14) 0.3376(15) 0.0857(10) 0.023 Uiso 1 1 d D
C2 C 0.75161(13) 0.37736(10) 0.01804(7) 0.0161(2) Uani 1 1 d .
C3 C 0.71057(17) 0.32522(12) -0.05477(8) 0.0260(3) Uani 1 1 d .
H3A H 0.7216 0.2389 -0.0494 0.039 Uiso 1 1 calc R
H3B H 0.7717 0.3519 -0.1013 0.039 Uiso 1 1 calc R
H3C H 0.6123 0.3517 -0.0599 0.039 Uiso 1 1 calc R
C4 C 0.90623(13) 0.33709(12) 0.02568(8) 0.0224(3) Uani 1 1 d .
H4A H 0.9323 0.3706 0.0719 0.034 Uiso 1 1 calc R
H4B H 0.9668 0.3642 -0.0210 0.034 Uiso 1 1 calc R
H4C H 0.9183 0.2508 0.0310 0.034 Uiso 1 1 calc R
C5 C 0.73585(12) 0.51273(10) 0.01449(7) 0.0153(2) Uani 1 1 d .
C6 C 0.72830(13) 0.57359(11) 0.08292(7) 0.0180(2) Uani 1 1 d .
H6A H 0.7228 0.5308 0.1318 0.022 Uiso 1 1 calc R
C7 C 0.72869(14) 0.69589(11) 0.08057(8) 0.0212(2) Uani 1 1 d .
H7A H 0.7240 0.7357 0.1276 0.025 Uiso 1 1 calc R
C8 C 0.73587(14) 0.75975(11) 0.00950(9) 0.0231(3) Uani 1 1 d .
H8A H 0.7357 0.8432 0.0078 0.028 Uiso 1 1 calc R
C9 C 0.74328(14) 0.70080(12) -0.05889(8) 0.0226(3) Uani 1 1 d .
H9A H 0.7488 0.7441 -0.1076 0.027 Uiso 1 1 calc R
C10 C 0.74271(13) 0.57851(11) -0.05664(7) 0.0187(2) Uani 1 1 d .
H10A H 0.7470 0.5393 -0.1039 0.022 Uiso 1 1 calc R
N1 N 0.81035(11) 0.22828(9) 0.20742(6) 0.01525(18) Uani 1 1 d .
C11 C 0.94433(12) 0.21592(10) 0.23032(7) 0.0143(2) Uani 1 1 d .
C12 C 1.02649(13) 0.10601(10) 0.22255(7) 0.0162(2) Uani 1 1 d .
C13 C 1.15927(13) 0.09656(12) 0.24682(7) 0.0201(2) Uani 1 1 d .
H13A H 1.2164 0.0239 0.2423 0.024 Uiso 1 1 calc R
C14 C 1.20973(13) 0.19149(13) 0.27753(8) 0.0222(2) Uani 1 1 d .
H14A H 1.3005 0.1831 0.2938 0.027 Uiso 1 1 calc R
C15 C 1.12800(14) 0.29840(12) 0.28450(8) 0.0212(2) Uani 1 1 d .
H15A H 1.1640 0.3627 0.3052 0.025 Uiso 1 1 calc R
C16 C 0.99380(13) 0.31321(11) 0.26165(7) 0.0170(2) Uani 1 1 d .
C17 C 0.97345(14) 0.00286(11) 0.18750(8) 0.0210(2) Uani 1 1 d .
H17A H 0.8684 0.0161 0.1924 0.025 Uiso 1 1 calc R
C18 C 1.0305(2) -0.00201(14) 0.10042(9) 0.0377(4) Uani 1 1 d .
H18A H 0.9917 -0.0666 0.0780 0.057 Uiso 1 1 calc R
H18B H 1.1335 -0.0154 0.0940 0.057 Uiso 1 1 calc R
H18C H 1.0028 0.0728 0.0736 0.057 Uiso 1 1 calc R
C19 C 1.01064(19) -0.11598(12) 0.22872(9) 0.0321(3) Uani 1 1 d .
H19A H 0.9722 -0.1135 0.2842 0.048 Uiso 1 1 calc R
H19B H 1.1133 -0.1322 0.2235 0.048 Uiso 1 1 calc R
H19C H 0.9702 -0.1783 0.2049 0.048 Uiso 1 1 calc R
C20 C 0.90473(14) 0.43007(11) 0.27266(8) 0.0211(2) Uani 1 1 d .
H20A H 0.8137 0.4234 0.2525 0.025 Uiso 1 1 calc R
C21 C 0.97624(16) 0.53180(12) 0.22645(9) 0.0287(3) Uani 1 1 d .
H21A H 0.9170 0.6058 0.2358 0.043 Uiso 1 1 calc R
H21B H 0.9894 0.5170 0.1706 0.043 Uiso 1 1 calc R
H21C H 1.0681 0.5377 0.2434 0.043 Uiso 1 1 calc R
C22 C 0.8712(2) 0.45649(15) 0.35907(10) 0.0383(4) Uani 1 1 d .
H22A H 0.8253 0.3909 0.3878 0.057 Uiso 1 1 calc R
H22B H 0.8081 0.5291 0.3651 0.057 Uiso 1 1 calc R
H22C H 0.9587 0.4665 0.3798 0.057 Uiso 1 1 calc R
N2 N 0.56483(11) 0.09672(9) 0.16756(6) 0.01629(19) Uani 1 1 d .
C23 C 0.49955(13) 0.06875(11) 0.10471(7) 0.0178(2) Uani 1 1 d .
H23A H 0.4875 0.1205 0.0607 0.021 Uiso 1 1 calc R
C24 C 0.45540(14) -0.04162(11) 0.11429(7) 0.0199(2) Uani 1 1 d .
H24 H 0.4073 -0.0787 0.0796 0.024 Uiso 1 1 calc R
C25 C 0.49545(13) -0.09143(11) 0.18697(7) 0.0170(2) Uani 1 1 d .
C26 C 0.48330(14) -0.20096(11) 0.22712(8) 0.0217(2) Uani 1 1 d .
H26A H 0.4342 -0.2591 0.2081 0.026 Uiso 1 1 calc R
C27 C 0.54389(15) -0.22332(12) 0.29502(8) 0.0242(3) Uani 1 1 d .
H27A H 0.5372 -0.2978 0.3222 0.029 Uiso 1 1 calc R
C28 C 0.61487(16) -0.13759(12) 0.32403(8) 0.0253(3) Uani 1 1 d .
H28A H 0.6568 -0.1553 0.3703 0.030 Uiso 1 1 calc R
C29 C 0.62500(15) -0.02712(12) 0.28638(8) 0.0225(3) Uani 1 1 d .
H29A H 0.6717 0.0314 0.3067 0.027 Uiso 1 1 calc R
C30 C 0.56444(12) -0.00470(10) 0.21771(7) 0.0161(2) Uani 1 1 d .
N3 N 0.52091(11) 0.37185(9) 0.25444(6) 0.01748(19) Uani 1 1 d .
C31 C 0.43910(13) 0.47454(11) 0.23424(7) 0.0181(2) Uani 1 1 d .
H31A H 0.4380 0.5061 0.1823 0.022 Uiso 1 1 calc R
C32 C 0.36156(13) 0.52343(11) 0.29804(8) 0.0194(2) Uani 1 1 d .
H32A H 0.2981 0.5926 0.2983 0.023 Uiso 1 1 calc R
C33 C 0.39389(13) 0.45060(11) 0.36501(8) 0.0191(2) Uani 1 1 d .
C34 C 0.34908(16) 0.45467(13) 0.44521(8) 0.0276(3) Uani 1 1 d .
H34A H 0.2814 0.5152 0.4655 0.033 Uiso 1 1 calc R
C35 C 0.40570(18) 0.36836(15) 0.49442(9) 0.0332(3) Uani 1 1 d .
H35A H 0.3754 0.3697 0.5490 0.040 Uiso 1 1 calc R
C36 C 0.50647(17) 0.27921(14) 0.46545(9) 0.0315(3) Uani 1 1 d .
H36A H 0.5443 0.2219 0.5007 0.038 Uiso 1 1 calc R
C37 C 0.55179(15) 0.27337(13) 0.38621(8) 0.0258(3) Uani 1 1 d .
H37A H 0.6203 0.2130 0.3665 0.031 Uiso 1 1 calc R
C38 C 0.49376(13) 0.35897(11) 0.33615(7) 0.0178(2) Uani 1 1 d .
C1S C 0.90635(17) 0.18395(15) 0.52507(10) 0.0343(3) Uani 1 1 d U
C2S C 0.91838(17) 0.12946(16) 0.45438(9) 0.0347(3) Uani 1 1 d U
H2S H 0.9841 0.1541 0.4117 0.042 Uiso 1 1 calc R
C3S C 0.83556(18) 0.03973(16) 0.44564(10) 0.0369(4) Uani 1 1 d U
H3S H 0.8450 0.0034 0.3970 0.044 Uiso 1 1 calc R
C4S C 0.73974(18) 0.00248(16) 0.50654(11) 0.0388(4) Uani 1 1 d U
H4S H 0.6837 -0.0595 0.5002 0.047 Uiso 1 1 calc R
C5S C 0.72582(17) 0.05605(16) 0.57700(10) 0.0374(4) Uani 1 1 d U
H5S H 0.6598 0.0310 0.6194 0.045 Uiso 1 1 calc R
C6S C 0.80773(18) 0.14606(16) 0.58605(9) 0.0352(3) Uani 1 1 d U
H6S H 0.7967 0.1827 0.6346 0.042 Uiso 1 1 calc R
C7S C 0.9995(2) 0.27842(18) 0.53642(16) 0.0547(5) Uani 1 1 d U
H7S1 H 0.9757 0.3061 0.5896 0.082 Uiso 0.50 1 calc PR
H7S2 H 0.9852 0.3445 0.4987 0.082 Uiso 0.50 1 calc PR
H7S3 H 1.0983 0.2462 0.5283 0.082 Uiso 0.50 1 calc PR
H7S4 H 1.0638 0.2918 0.4882 0.082 Uiso 0.50 1 calc PR
H7S5 H 1.0543 0.2533 0.5790 0.082 Uiso 0.50 1 calc PR
H7S6 H 0.9412 0.3517 0.5494 0.082 Uiso 0.50 1 calc PR

loop_
_atom_site_aniso_label
_atom_site_aniso_U_11
_atom_site_aniso_U_22
_atom_site_aniso_U_33
_atom_site_aniso_U_23
_atom_site_aniso_U_13
_atom_site_aniso_U_12
Mo1 0.01287(5) 0.01260(5) 0.01486(5) 0.00187(3) -0.00221(3) -0.00268(3)
C1 0.0143(5) 0.0140(5) 0.0180(5) 0.0010(4) -0.0024(4) -0.0024(4)
C2 0.0165(5) 0.0146(5) 0.0167(5) 0.0013(4) -0.0004(4) -0.0025(4)
C3 0.0373(8) 0.0227(6) 0.0190(6) -0.0019(5) -0.0026(5) -0.0095(5)
C4 0.0157(5) 0.0187(6) 0.0301(7) 0.0044(5) 0.0023(5) 0.0009(4)
C5 0.0118(5) 0.0155(5) 0.0180(5) 0.0024(4) -0.0008(4) -0.0016(4)
C6 0.0176(5) 0.0171(5) 0.0187(5) 0.0017(4) -0.0003(4) -0.0026(4)
C7 0.0183(6) 0.0185(6) 0.0257(6) -0.0029(5) 0.0010(5) -0.0008(4)
C8 0.0179(6) 0.0147(5) 0.0350(7) 0.0035(5) -0.0011(5) 0.0005(4)
C9 0.0183(6) 0.0210(6) 0.0264(6) 0.0093(5) -0.0018(5) 0.0001(5)
C10 0.0160(5) 0.0208(6) 0.0184(5) 0.0035(4) -0.0022(4) -0.0010(4)
N1 0.0167(5) 0.0139(4) 0.0153(4) 0.0005(3) -0.0024(4) -0.0027(4)
C11 0.0137(5) 0.0157(5) 0.0133(5) 0.0013(4) -0.0011(4) -0.0028(4)
C12 0.0172(5) 0.0160(5) 0.0148(5) 0.0008(4) -0.0006(4) -0.0017(4)
C13 0.0168(5) 0.0222(6) 0.0198(6) 0.0027(5) -0.0011(4) 0.0012(4)
C14 0.0150(5) 0.0300(7) 0.0219(6) 0.0044(5) -0.0044(4) -0.0052(5)
C15 0.0207(6) 0.0233(6) 0.0212(6) 0.0004(5) -0.0048(5) -0.0089(5)
C16 0.0182(5) 0.0168(5) 0.0161(5) -0.0003(4) -0.0015(4) -0.0039(4)
C17 0.0243(6) 0.0150(5) 0.0243(6) -0.0021(4) -0.0056(5) -0.0002(4)
C18 0.0695(12) 0.0231(7) 0.0219(7) -0.0034(5) -0.0107(7) -0.0030(7)
C19 0.0488(9) 0.0174(6) 0.0308(7) 0.0029(5) -0.0093(7) -0.0039(6)
C20 0.0226(6) 0.0159(5) 0.0254(6) -0.0044(5) -0.0028(5) -0.0032(5)
C21 0.0307(7) 0.0192(6) 0.0370(8) 0.0028(5) -0.0071(6) -0.0052(5)
C22 0.0527(10) 0.0295(8) 0.0295(8) -0.0106(6) 0.0054(7) 0.0013(7)
N2 0.0162(5) 0.0156(4) 0.0175(5) 0.0018(4) -0.0037(4) -0.0034(4)
C23 0.0182(5) 0.0176(5) 0.0177(5) -0.0009(4) -0.0044(4) -0.0003(4)
C24 0.0231(6) 0.0181(5) 0.0195(6) -0.0031(4) -0.0054(5) -0.0025(5)
C25 0.0165(5) 0.0159(5) 0.0182(5) -0.0028(4) -0.0001(4) -0.0024(4)
C26 0.0259(6) 0.0162(5) 0.0229(6) -0.0015(5) -0.0002(5) -0.0062(5)
C27 0.0309(7) 0.0188(6) 0.0220(6) 0.0046(5) -0.0004(5) -0.0062(5)
C28 0.0313(7) 0.0246(6) 0.0210(6) 0.0065(5) -0.0068(5) -0.0079(5)
C29 0.0262(6) 0.0221(6) 0.0211(6) 0.0039(5) -0.0068(5) -0.0097(5)
C30 0.0157(5) 0.0144(5) 0.0179(5) 0.0011(4) -0.0003(4) -0.0037(4)
N3 0.0171(5) 0.0171(5) 0.0178(5) 0.0015(4) -0.0025(4) -0.0005(4)
C31 0.0184(5) 0.0150(5) 0.0214(6) 0.0028(4) -0.0045(4) -0.0032(4)
C32 0.0187(5) 0.0148(5) 0.0249(6) -0.0001(4) -0.0039(5) -0.0012(4)
C33 0.0179(5) 0.0175(5) 0.0222(6) -0.0020(4) -0.0033(4) -0.0024(4)
C34 0.0288(7) 0.0287(7) 0.0234(6) -0.0047(5) 0.0002(5) 0.0037(5)
C35 0.0379(8) 0.0407(8) 0.0183(6) -0.0002(6) 0.0001(6) 0.0043(7)
C36 0.0363(8) 0.0343(8) 0.0216(7) 0.0054(6) -0.0045(6) 0.0051(6)
C37 0.0276(7) 0.0256(6) 0.0220(6) 0.0026(5) -0.0030(5) 0.0059(5)
C38 0.0164(5) 0.0191(5) 0.0176(5) 0.0002(4) -0.0018(4) -0.0018(4)
C1S 0.0320(8) 0.0310(8) 0.0408(9) 0.0046(6) -0.0138(7) 0.0024(6)
C2S 0.0285(7) 0.0430(9) 0.0291(7) 0.0093(6) -0.0019(6) 0.0043(6)
C3S 0.0372(8) 0.0427(9) 0.0314(8) -0.0054(7) -0.0140(6) 0.0093(7)
C4S 0.0316(8) 0.0360(8) 0.0511(10) 0.0008(7) -0.0170(7) 0.0011(6)
C5S 0.0278(7) 0.0442(9) 0.0360(8) 0.0114(7) -0.0007(6) 0.0046(7)
C6S 0.0371(8) 0.0406(9) 0.0261(7) -0.0018(6) -0.0074(6) 0.0104(7)
C7S 0.0523(12) 0.0364(10) 0.0812(16) 0.0068(10) -0.0303(11) -0.0088(8)

loop_
_atom_type_symbol
_atom_type_description
_atom_type_scat_dispersion_real
_atom_type_scat_dispersion_imag
_atom_type_scat_source
C C 0.0033 0.0016 'International Tables Vol C Tables 4.2.6.8 and 6.1.1.4'
H H 0.0000 0.0000 'International Tables Vol C Tables 4.2.6.8 and 6.1.1.4'
N N 0.0061 0.0033 'International Tables Vol C Tables 4.2.6.8 and 6.1.1.4'
Mo Mo -1.6832 0.6857 'International Tables Vol C Tables 4.2.6.8 and 6.1.1.4'

loop_
_geom_angle_atom_site_label_1
_geom_angle_atom_site_label_2
_geom_angle_atom_site_label_3
_geom_angle
N1 Mo1 C1 104.56(5)
N1 Mo1 N3 112.04(4)
C1 Mo1 N3 102.79(5)
N1 Mo1 N2 110.57(4)
C1 Mo1 N2 104.39(5)
N3 Mo1 N2 120.58(4)
C2 C1 Mo1 148.49(9)
C1 C2 C5 110.14(10)
C1 C2 C4 109.85(10)
C5 C2 C4 107.69(10)
C1 C2 C3 106.89(10)
C5 C2 C3 112.70(10)
C4 C2 C3 109.57(11)
C6 C5 C10 118.00(11)
C6 C5 C2 119.89(10)
C10 C5 C2 121.81(11)
C7 C6 C5 121.14(12)
C8 C7 C6 120.11(12)
C9 C8 C7 119.49(12)
C8 C9 C10 120.47(12)
C9 C10 C5 120.79(12)
C11 N1 Mo1 175.04(9)
N1 C11 C16 118.88(10)
N1 C11 C12 119.31(10)
C16 C11 C12 121.81(11)
C13 C12 C11 117.70(11)
C13 C12 C17 120.92(11)
C11 C12 C17 121.37(11)
C14 C13 C12 121.23(12)
C15 C14 C13 120.25(12)
C14 C15 C16 121.24(12)
C15 C16 C11 117.77(11)
C15 C16 C20 120.01(11)
C11 C16 C20 122.21(11)
C12 C17 C19 113.38(11)
C12 C17 C18 110.40(11)
C19 C17 C18 109.46(12)
C16 C20 C22 110.90(12)
C16 C20 C21 111.70(11)
C22 C20 C21 110.40(12)
C23 N2 C30 105.43(10)
C23 N2 Mo1 127.90(8)
C30 N2 Mo1 126.64(8)
C24 C23 N2 111.79(11)
C23 C24 C25 106.95(11)
C26 C25 C30 119.60(11)
C26 C25 C24 134.10(12)
C30 C25 C24 106.26(10)
C27 C26 C25 119.04(12)
C26 C27 C28 120.86(12)
C29 C28 C27 121.15(13)
C28 C29 C30 118.01(12)
C29 C30 N2 129.12(11)
C29 C30 C25 121.30(11)
N2 C30 C25 109.52(10)
C31 N3 C38 105.42(10)
C31 N3 Mo1 130.08(9)
C38 N3 Mo1 124.21(8)
C32 C31 N3 111.75(11)
C31 C32 C33 107.03(11)
C34 C33 C38 119.67(12)
C34 C33 C32 134.13(12)
C38 C33 C32 106.21(11)
C35 C34 C33 118.47(13)
C34 C35 C36 121.46(14)
C37 C36 C35 120.95(13)
C36 C37 C38 117.94(13)
C37 C38 N3 128.94(12)
C37 C38 C33 121.49(12)
N3 C38 C33 109.57(11)
C2S C1S C6S 117.93(16)
C2S C1S C7S 121.23(18)
C6S C1S C7S 120.82(18)
C3S C2S C1S 120.62(15)
C4S C3S C2S 120.81(16)
C3S C4S C5S 119.34(17)
C4S C5S C6S 120.18(16)
C5S C6S C1S 121.12(16)

loop_
_geom_bond_atom_site_label_1
_geom_bond_atom_site_label_2
_geom_bond_distance
Mo1 N1 1.7317(10)
Mo1 C1 1.8626(12)
Mo1 N3 2.0278(11)
Mo1 N2 2.0288(10)
C1 C2 1.5108(16)
C2 C5 1.5351(16)
C2 C4 1.5367(17)
C2 C3 1.5413(18)
C5 C6 1.3985(17)
C5 C10 1.4008(16)
C6 C7 1.3933(17)
C7 C8 1.3893(19)
C8 C9 1.386(2)
C9 C10 1.3934(18)
N1 C11 1.3944(15)
C11 C16 1.4138(16)
C11 C12 1.4191(16)
C12 C13 1.3939(17)
C12 C17 1.5170(17)
C13 C14 1.3906(19)
C14 C15 1.3878(19)
C15 C16 1.3962(17)
C16 C20 1.5205(17)
C17 C19 1.5295(18)
C17 C18 1.533(2)
C20 C22 1.528(2)
C20 C21 1.5326(19)
N2 C23 1.3984(15)
N2 C30 1.4049(15)
C23 C24 1.3606(17)
C24 C25 1.4378(17)
C25 C26 1.4000(17)
C25 C30 1.4115(17)
C26 C27 1.3852(19)
C27 C28 1.400(2)
C28 C29 1.3895(18)
C29 C30 1.3972(17)
N3 C31 1.4023(15)
N3 C38 1.4041(16)
C31 C32 1.3597(18)
C32 C33 1.4391(18)
C33 C34 1.3974(19)
C33 C38 1.4138(17)
C34 C35 1.386(2)
C35 C36 1.400(2)
C36 C37 1.384(2)
C37 C38 1.3960(17)
C1S C2S 1.391(2)
C1S C6S 1.395(2)
C1S C7S 1.505(3)
C2S C3S 1.384(3)
C3S C4S 1.375(3)
C4S C5S 1.381(3)
C5S C6S 1.382(3)
